data_4080188
loop_
_publ_author_name
'Hayes, Cassandra E.'
'Sarazin, Yann'
'Katz, Michael J.'
'Carpentier, Jean-Fran\,cois'
'Leznoff, Daniel B.'

_publ_section_title
;
 Diamido-Ether Actinide Complexes as Initiators for Lactide Ring-Opening
 Polymerization
;
_journal_issue 5
_journal_name_full Organometallics
_journal_page_first 1183
_journal_paper_doi 10.1021/om300993r
_journal_volume 32
_journal_year 2013
_chemical_formula_moiety 'C36 H88 N4 O6 Si4 U2'
_chemical_formula_sum 'C36 H88 N4 O6 Si4 U2'
_chemical_formula_weight 1261.52
_chemical_name_systematic ?
_space_group_IT_number 64
_symmetry_cell_setting orthorhombic
_symmetry_space_group_name_Hall '-C 2ac 2'
_symmetry_space_group_name_H-M 'C m c a'
_atom_sites_solution_hydrogens difmap
_atom_sites_solution_primary direct
_atom_sites_solution_secondary difmap
_cell_angle_alpha 90
_cell_angle_beta 90
_cell_angle_gamma 90
_cell_formula_units_Z 4
_cell_length_a 17.5704(19)
_cell_length_b 12.6855(14)
_cell_length_c 22.676(3)
_cell_measurement_reflns_used 6307
_cell_measurement_temperature 150
_cell_measurement_theta_max 22.26
_cell_measurement_theta_min 2.17
_cell_volume 5054.2(10)
_computing_cell_refinement 'Bruker SMART'
_computing_data_collection 'Bruker SMART'
_computing_data_reduction 'Bruker SAINT'
_computing_molecular_graphics
;
ORTEP 3 
;
_computing_publication_material
;
CRYSTALS (Betteridge et al., 2003) 
;
_computing_structure_refinement
;
CRYSTALS (Betteridge et al., 2003) 
;
_computing_structure_solution
; 
 SIR92 (Altomare et al, 1994) 
;
_diffrn_ambient_temperature 150
_diffrn_measured_fraction_theta_full 0.998
_diffrn_measured_fraction_theta_max 0.961
_diffrn_measurement_device 'Bruker SMART'
_diffrn_measurement_device_type CCD
_diffrn_measurement_method \w/2\q
_diffrn_radiation_monochromator graphite
_diffrn_radiation_type 'Mo K\a'
_diffrn_radiation_wavelength 0.71073
_diffrn_reflns_av_R_equivalents 0.116
_diffrn_reflns_limit_h_max 23
_diffrn_reflns_limit_h_min -23
_diffrn_reflns_limit_k_max 16
_diffrn_reflns_limit_k_min -16
_diffrn_reflns_limit_l_max 28
_diffrn_reflns_limit_l_min -29
_diffrn_reflns_number 28871
_diffrn_reflns_theta_full 26.230
_diffrn_reflns_theta_max 28.511
_diffrn_reflns_theta_min 1.796
_exptl_absorpt_coefficient_mu 6.536
_exptl_absorpt_correction_T_max 0.7457
_exptl_absorpt_correction_T_min 0.5453
_exptl_absorpt_correction_type multi-scan
_exptl_crystal_colour brown-green
_exptl_crystal_density_diffrn 1.658
_exptl_crystal_description 'arrowhead shaped plate'
_exptl_crystal_F_000 2480
_exptl_crystal_size_max 0.35
_exptl_crystal_size_mid 0.15
_exptl_crystal_size_min 0.10
_refine_diff_density_max 5.00
_refine_diff_density_min -7.21
_refine_ls_extinction_method None
_refine_ls_goodness_of_fit_ref 5.4952
_refine_ls_hydrogen_treatment constr
_refine_ls_matrix_type full
_refine_ls_number_parameters 137
_refine_ls_number_reflns 1751
_refine_ls_number_restraints 25
_refine_ls_R_factor_all 0.1758
_refine_ls_R_factor_gt 0.1157
_refine_ls_shift/su_max 0.0059136
_refine_ls_structure_factor_coef F
_refine_ls_weighting_details
;
 Method= Modified Sheldrick 
 w=1/[\s^2^(F) + ( 0.00P)^2^ + 0.00P] 
 ,where P=(max(Fo,0) + 2Fc)/3 

;
_refine_ls_weighting_scheme calc
_refine_ls_wR_factor_all 0.0760
_refine_ls_wR_factor_gt 0.0739
_refine_ls_wR_factor_ref 0.0729
_reflns_limit_h_max 23
_reflns_limit_h_min 0
_reflns_limit_k_max 16
_reflns_limit_k_min 0
_reflns_limit_l_max 29
_reflns_limit_l_min 0
_reflns_number_gt 2039
_reflns_number_total 3268
_reflns_threshold_expression I>2.0\s(I)
_oxford_diffrn_Wilson_B_factor 3.01
_oxford_diffrn_Wilson_scale 2218.95
_oxford_refine_ls_r_factor_ref 0.0982
_oxford_refine_ls_scale 0.03598(11)
_oxford_reflns_number_all 3268
_oxford_reflns_threshold_expression_ref I>3.0\s(I)
_cod_data_source_file om300993r_si_002.cif
_cod_data_source_block {[tBuNON]U(OiPr)2}2
_cod_depositor_comments
;
The following automatic conversions were performed:

'_symmetry_cell_setting' value 'Orthorhombic' changed to
'orthorhombic' according to
/home/saulius/struct/CIF-dictionaries/cif_core.dic dictionary named
'cif_core.dic' version 2.4.2 from 2011-04-26.

Automatic conversion script
Id: cif_fix_values 1891 2012-01-12 08:04:46Z andrius 
;
_cod_original_sg_symbol_H-M 'C m c a '
_cod_database_code 4080188

loop_
_symmetry_equiv_pos_as_xyz
x,y,z
-x,-y,-z
x+1/2,y+1/2,z
-x+1/2,-y+1/2,-z
-x,y,z
x,-y,-z
-x+1/2,y+1/2,z
x+1/2,-y+1/2,-z
x,-y+1/2,z+1/2
-x,y+1/2,-z+1/2
x+1/2,-y+1,z+1/2
-x+1/2,y+1,-z+1/2
-x,-y+1/2,z+1/2
x,y+1/2,-z+1/2
-x+1/2,-y+1,z+1/2
x+1/2,y+1,-z+1/2

loop_
_atom_site_label
_atom_site_type_symbol
_atom_site_fract_x
_atom_site_fract_y
_atom_site_fract_z
_atom_site_U_iso_or_equiv
_atom_site_occupancy
_atom_site_adp_type
_atom_site_refinement_flags_posn
_atom_site_refinement_flags_adp
U1 U 0.5000 0.58538(9) 0.57139(5) 0.0497 1.0000 Uani S T
O1 O 0.5000 0.5177(19) 0.6747(15) 0.1442 1.0000 Uani S T
O2 O 0.5000 0.7522(16) 0.5719(10) 0.0933 1.0000 Uani S T
O3 O 0.5000 0.4156(13) 0.5326(7) 0.0482 1.0000 Uani S TU
Si1 Si 0.5899(7) 0.5352(7) 0.6927(5) 0.1652 1.0000 Uani . .
N1 N 0.6115(12) 0.5756(17) 0.6151(12) 0.1310 1.0000 Uani . .
C1 C 0.6336(19) 0.409(2) 0.7192(14) 0.2157 1.0000 Uani . .
C2 C 0.597(2) 0.629(3) 0.7521(13) 0.2562 1.0000 Uani . .
C10 C 0.6886(16) 0.604(3) 0.6006(18) 0.1298 1.0000 Uani . .
C11 C 0.682(2) 0.645(3) 0.5397(18) 0.1922 1.0000 Uani . .
C12 C 0.718(2) 0.694(3) 0.638(2) 0.2824 1.0000 Uani . .
C13 C 0.7427(17) 0.512(3) 0.6047(16) 0.1922 1.0000 Uani . .
C20 C 0.500000(10) 0.874(4) 0.5791(19) 0.2645 1.0000 Uani DS TU
C21 C 0.500000(7) 0.875(4) 0.6448(19) 0.2678 1.0000 Uani DS TU
C22 C 0.571(3) 0.918(5) 0.5516(18) 0.2636 0.5000 Uani D U
C30 C 0.500000(7) 0.3268(19) 0.5719(14) 0.0538 1.0000 Uani S TU
C31 C 0.4279(12) 0.2687(18) 0.5746(13) 0.1262 1.0000 Uani . .
H11 H 0.5949 0.3704 0.7400 0.39(5) 1.0000 Uiso R .
H12 H 0.6757 0.4224 0.7451 0.39(5) 1.0000 Uiso R .
H13 H 0.6508 0.3678 0.6861 0.39(5) 1.0000 Uiso R .
H111 H 0.6973 0.7262 0.5408 0.38(5) 1.0000 Uiso R .
H112 H 0.7207 0.5985 0.5142 0.38(5) 1.0000 Uiso R .
H113 H 0.6239 0.6333 0.5265 0.38(5) 1.0000 Uiso R .
H121 H 0.6831 0.7511 0.6372 0.40(5) 1.0000 Uiso R .
H122 H 0.7264 0.6721 0.6772 0.40(5) 1.0000 Uiso R .
H123 H 0.7647 0.7152 0.6205 0.40(5) 1.0000 Uiso R .
H131 H 0.7863 0.5290 0.5807 0.34(5) 1.0000 Uiso R .
H132 H 0.7176 0.4513 0.5890 0.34(5) 1.0000 Uiso R .
H133 H 0.7590 0.4984 0.6443 0.34(5) 1.0000 Uiso R .
H201 H 0.4547 0.9038 0.5632 0.30(5) 0.5000 Uiso R .
H211 H 0.5446 0.8442 0.6608 0.34(5) 1.0000 Uiso R .
H212 H 0.5000 0.9483 0.6544 0.34(5) 1.0000 Uiso RS .
H221 H 0.5663 0.9065 0.5104 0.28(5) 0.5000 Uiso R .
H222 H 0.5730 0.9915 0.5593 0.28(5) 0.5000 Uiso R .
H223 H 0.6157 0.8851 0.5658 0.28(5) 0.5000 Uiso R .
H301 H 0.5000 0.3600 0.6095 0.19(5) 1.0000 Uiso RS .
H311 H 0.3862 0.3162 0.5810 0.27(5) 1.0000 Uiso R .
H312 H 0.4298 0.2181 0.6060 0.27(5) 1.0000 Uiso R .
H313 H 0.4213 0.2328 0.5377 0.27(5) 1.0000 Uiso R .
H21 H 0.6495 0.6384 0.7620 0.2951 1.0000 Uiso R .
H22 H 0.5705 0.6036 0.7856 0.2951 1.0000 Uiso R .
H23 H 0.5764 0.6947 0.7401 0.2951 1.0000 Uiso R .

loop_
_atom_site_aniso_label
_atom_site_aniso_U_11
_atom_site_aniso_U_22
_atom_site_aniso_U_33
_atom_site_aniso_U_23
_atom_site_aniso_U_13
_atom_site_aniso_U_12
U1 0.0565(7) 0.0413(6) 0.0512(8) 0.0009(8) 0.0000 0.0000
O1 0.13(3) 0.10(2) 0.20(3) -0.05(2) 0.0000 0.0000
O2 0.098(15) 0.072(14) 0.110(18) -0.006(17) 0.0000 0.0000
O3 0.027(8) 0.041(9) 0.077(12) 0.025(10) 0.0000 0.0000
Si1 0.255(14) 0.105(8) 0.136(10) 0.003(7) -0.068(10) -0.030(8)
N1 0.103(18) 0.066(15) 0.22(3) 0.038(17) -0.008(17) -0.019(15)
C1 0.31(5) 0.13(3) 0.20(4) 0.08(3) -0.09(3) 0.01(3)
C2 0.43(6) 0.20(4) 0.13(3) -0.09(3) -0.07(4) -0.05(4)
C10 0.063(19) 0.09(2) 0.24(4) 0.02(3) -0.07(2) -0.009(18)
C11 0.18(4) 0.17(4) 0.23(5) 0.09(3) -0.01(3) 0.04(3)
C12 0.23(5) 0.15(4) 0.47(8) -0.03(4) -0.12(5) -0.11(3)
C13 0.11(3) 0.15(3) 0.32(6) 0.04(3) -0.02(3) 0.03(2)
C20 0.46(7) 0.10(3) 0.23(5) 0.01(4) 0.0000 0.0000
C21 0.46(7) 0.10(3) 0.24(5) 0.00(4) 0.0000 0.0000
C22 0.46(7) 0.10(3) 0.24(5) 0.01(4) -0.004(9) -0.001(10)
C30 0.035(10) 0.041(11) 0.086(14) 0.028(12) 0.0000 0.0000
C31 0.093(19) 0.081(19) 0.20(3) 0.07(2) 0.02(2) -0.016(15)

loop_
_atom_type_symbol
_atom_type_scat_dispersion_real
_atom_type_scat_dispersion_imag
_atom_type_scat_Cromer_Mann_a1
_atom_type_scat_Cromer_Mann_b1
_atom_type_scat_Cromer_Mann_a2
_atom_type_scat_Cromer_Mann_b2
_atom_type_scat_Cromer_Mann_a3
_atom_type_scat_Cromer_Mann_b3
_atom_type_scat_Cromer_Mann_a4
_atom_type_scat_Cromer_Mann_b4
_atom_type_scat_Cromer_Mann_c
_atom_type_scat_source
C 0.0033 0.0016 2.3100 20.8439 1.0200 10.2075 1.5886 0.5687 0.8650 51.6512 0.2156 'International Tables Vol C 4.2.6.8 and 6.1.1.4'
H 0.0000 0.0000 0.4930 10.5109 0.3229 26.1257 0.1402 3.1424 0.0408 57.7998 0.0030 'International Tables Vol C 4.2.6.8 and 6.1.1.4'
N 0.0061 0.0033 12.2126 0.0057 3.1322 9.8933 2.0125 28.9975 1.1663 0.5826 -11.5290 'International Tables Vol C 4.2.6.8 and 6.1.1.4'
O 0.0106 0.0060 3.0485 13.2771 2.2868 5.7011 1.5463 0.3239 0.8670 32.9089 0.2508 'International Tables Vol C 4.2.6.8 and 6.1.1.4'
Si 0.0817 0.0704 6.2915 2.4386 3.0353 32.3337 1.9891 0.6785 1.5410 81.6937 1.1407 'International Tables Vol C 4.2.6.8 and 6.1.1.4'
U -9.6767 9.6646 36.0228 0.5293 23.4128 3.3253 14.9491 16.0927 4.1880 100.6130 13.3966 'International Tables Vol C 4.2.6.8 and 6.1.1.4'
Li -0.0003 0.0001 1.1282 3.9546 0.7508 1.0524 0.6175 85.3905 0.4653 168.2610 0.0377 'International Tables Vol C 4.2.6.8 and 6.1.1.4'

loop_
_geom_angle_atom_site_label_1
_geom_angle_site_symmetry_1
_geom_angle_atom_site_label_2
_geom_angle_atom_site_label_3
_geom_angle_site_symmetry_3
_geom_angle
_geom_angle_publ_flag
O3 2_666 U1 N1 5_655 116.8(7) yes
O3 2_666 U1 Si1 5_655 148.1(3) yes
N1 5_655 U1 Si1 5_655 34.0(6) yes
O3 2_666 U1 O1 . 159.6(7) yes
N1 5_655 U1 O1 . 63.7(6) yes
Si1 5_655 U1 O1 . 30.0(2) yes
O3 2_666 U1 O2 . 90.6(7) yes
N1 5_655 U1 O2 . 93.1(6) yes
Si1 5_655 U1 O2 . 101.1(6) yes
O1 . U1 O2 . 109.8(8) yes
O3 2_666 U1 O3 . 67.5(6) yes
N1 5_655 U1 O3 . 96.8(6) yes
Si1 5_655 U1 O3 . 98.0(4) yes
O1 . U1 O3 . 92.1(7) yes
O2 . U1 O3 . 158.1(7) yes
O3 2_666 U1 Si1 . 148.1(3) yes
N1 5_655 U1 Si1 . 92.3(8) yes
Si1 5_655 U1 Si1 . 58.4(5) yes
O1 . U1 Si1 . 30.0(2) yes
O2 . U1 Si1 . 101.1(6) yes
O3 2_666 U1 N1 . 116.8(7) yes
N1 5_655 U1 N1 . 126.0(13) yes
Si1 5_655 U1 N1 . 92.3(8) yes
O1 . U1 N1 . 63.7(6) yes
O2 . U1 N1 . 93.1(6) yes
O3 2_666 U1 U1 6_566 33.5(4) yes
N1 5_655 U1 U1 6_566 110.1(7) yes
Si1 5_655 U1 U1 6_566 126.7(2) yes
O1 . U1 U1 6_566 126.1(6) yes
O2 . U1 U1 6_566 124.1(6) yes
O3 . U1 Si1 . 98.0(4) yes
O3 . U1 N1 . 96.8(6) yes
Si1 . U1 N1 . 34.0(6) yes
O3 . U1 U1 6_566 34.0(4) yes
Si1 . U1 U1 6_566 126.7(2) yes
N1 . U1 U1 6_566 110.1(7) yes
U1 . O1 Si1 5_655 100.7(12) yes
U1 . O1 Si1 . 100.7(12) yes
Si1 5_655 O1 Si1 . 147(2) yes
U1 . O2 C20 . 174(2) yes
U1 2_666 O3 U1 . 112.5(6) yes
U1 2_666 O3 C30 . 128.1(17) yes
U1 . O3 C30 . 119.4(16) yes
U1 . Si1 O1 . 49.3(12) yes
U1 . Si1 N1 . 41.0(7) yes
O1 . Si1 N1 . 89.9(14) yes
U1 . Si1 C1 . 129.8(11) yes
O1 . Si1 C1 . 110.9(15) yes
N1 . Si1 C1 . 116.9(14) yes
U1 . Si1 C2 . 122.8(12) yes
O1 . Si1 C2 . 110.2(17) yes
N1 . Si1 C2 . 120.5(14) yes
C1 . Si1 C2 . 107.2(16) yes
Si1 . N1 U1 . 105.0(11) yes
Si1 . N1 C10 . 118(2) yes
U1 . N1 C10 . 136(2) yes
Si1 . C1 H11 . 107.5 no
Si1 . C1 H12 . 110.8 no
H11 . C1 H12 . 109.5 no
Si1 . C1 H13 . 109.9 no
H11 . C1 H13 . 109.6 no
H12 . C1 H13 . 109.5 no
Si1 . C2 H21 . 109.2 no
Si1 . C2 H22 . 109.6 no
H21 . C2 H22 . 109.5 no
Si1 . C2 H23 . 109.6 no
H21 . C2 H23 . 109.5 no
H22 . C2 H23 . 109.5 no
N1 . C10 C11 . 103(2) yes
N1 . C10 C12 . 113(3) yes
C11 . C10 C12 . 107(3) yes
N1 . C10 C13 . 113(3) yes
C11 . C10 C13 . 112(3) yes
C12 . C10 C13 . 110(2) yes
C10 . C11 H111 . 107.0 no
C10 . C11 H112 . 105.3 no
H111 . C11 H112 . 112.5 no
C10 . C11 H113 . 106.8 no
H111 . C11 H113 . 112.3 no
H112 . C11 H113 . 112.4 no
C10 . C12 H121 . 110.6 no
C10 . C12 H122 . 111.3 no
H121 . C12 H122 . 109.5 no
C10 . C12 H123 . 106.5 no
H121 . C12 H123 . 109.5 no
H122 . C12 H123 . 109.5 no
C10 . C13 H131 . 107.4 no
C10 . C13 H132 . 108.2 no
H131 . C13 H132 . 109.5 no
C10 . C13 H133 . 112.8 no
H131 . C13 H133 . 109.4 no
H132 . C13 H133 . 109.5 no
O2 . C20 C22 5_655 109(3) yes
O2 . C20 H201 5_655 110.4 no
C22 5_655 C20 H201 5_655 113.1 no
O2 . C20 C21 . 97(4) yes
C22 5_655 C20 C21 . 114.5(7) yes
H201 5_655 C20 C21 . 112.1 no
O2 . C20 C22 . 109(3) yes
C22 5_655 C20 C22 . 112(7) yes
H201 5_655 C20 C22 . 2.5 no
C21 . C20 C22 . 114.5(7) yes
O2 . C20 H201 . 110.4 no
C22 5_655 C20 H201 . 2.5 no
H201 5_655 C20 H201 . 113.8 no
C21 . C20 H201 . 112.1 no
C22 . C20 H201 . 113.1 no
C20 . C21 H211 5_655 112.2 no
C20 . C21 H211 . 112.2 no
H211 5_655 C21 H211 . 111.2 no
C20 . C21 H212 . 103.7 no
H211 5_655 C21 H212 . 108.6 no
H211 . C21 H212 . 108.6 no
C20 . C22 H201 5_655 4.4 no
C20 . C22 H221 . 106.7 no
H201 5_655 C22 H221 . 110.8 no
C20 . C22 H222 . 108.8 no
H201 5_655 C22 H222 . 105.7 no
H221 . C22 H222 . 109.5 no
C20 . C22 H223 . 112.9 no
H201 5_655 C22 H223 . 111.8 no
H221 . C22 H223 . 109.5 no
H222 . C22 H223 . 109.5 no
C31 5_655 C30 O3 . 114.8(16) yes
C31 5_655 C30 C31 . 119(3) yes
O3 . C30 C31 . 114.8(16) yes
C31 5_655 C30 H301 . 100.7 no
O3 . C30 H301 . 102.0 no
C31 . C30 H301 . 100.7 no
C30 . C31 H311 . 110.5 no
C30 . C31 H312 . 109.7 no
H311 . C31 H312 . 109.6 no
C30 . C31 H313 . 107.8 no
H311 . C31 H313 . 109.7 no
H312 . C31 H313 . 109.6 no
C20 . H201 C22 5_655 173.1 no

loop_
_geom_bond_atom_site_label_1
_geom_bond_atom_site_label_2
_geom_bond_site_symmetry_2
_geom_bond_distance
_geom_bond_publ_flag
U1 O3 2_666 2.358(16) yes
U1 N1 5_655 2.20(2) yes
U1 Si1 5_655 3.235(11) yes
U1 O1 . 2.49(3) yes
U1 O2 . 2.12(2) yes
U1 O3 . 2.327(17) yes
U1 Si1 . 3.235(11) yes
U1 N1 . 2.20(2) yes
U1 U1 6_566 3.895(2) yes
O1 Si1 5_655 1.646(13) yes
O1 Si1 . 1.646(13) yes
O2 C20 . 1.56(5) yes
O3 C30 . 1.44(3) yes
Si1 N1 . 1.87(2) yes
Si1 C1 . 1.88(3) yes
Si1 C2 . 1.80(3) yes
N1 C10 . 1.44(3) yes
C1 H11 . 0.960 no
C1 H12 . 0.961 no
C1 H13 . 0.960 no
C2 H21 . 0.950 no
C2 H22 . 0.950 no
C2 H23 . 0.950 no
C10 C11 . 1.48(4) yes
C10 C12 . 1.50(4) yes
C10 C13 . 1.51(4) yes
C11 H111 . 1.068 no
C11 H112 . 1.070 no
C11 H113 . 1.072 no
C12 H121 . 0.950 no
C12 H122 . 0.950 no
C12 H123 . 0.950 no
C13 H131 . 0.961 no
C13 H132 . 0.961 no
C13 H133 . 0.961 no
C20 C22 5_655 1.495(10) yes
C20 H201 5_655 0.950 no
C20 C21 . 1.490(10) yes
C20 C22 . 1.495(10) yes
C20 H201 . 0.950 no
C21 H211 5_655 0.950 no
C21 H211 . 0.950 no
C21 H212 . 0.950 no
C22 H201 5_655 0.548 no
C22 H221 . 0.950 no
C22 H222 . 0.950 no
C22 H223 . 0.950 no
C30 C31 5_655 1.47(2) yes
C30 C31 . 1.47(2) yes
C30 H301 . 0.950 no
C31 H311 . 0.960 no
C31 H312 . 0.959 no
C31 H313 . 0.961 no
